data_4075805
loop_
_publ_author_name
'You, Fei'
'Friedman, Lee A.'
'Bassett, Kimberley C.'
'Lin, Yunqing'
'Sabat, Michal'
'Harman, W. Dean'

_publ_section_title
;
 Rhenium(I) \h2-Coordinated Furan Complexes:&#x00A0; Converting Furan into
 a 1,3-Carbon Dipole
;
_journal_issue 12
_journal_name_full Organometallics
_journal_page_first 2903
_journal_paper_doi 10.1021/om050075h
_journal_volume 24
_journal_year 2005
_chemical_formula_sum 'C27 H30 B N8 O3 Re'
_chemical_formula_weight 711.60
_chemical_name_systematic
; 
 ? 
;
_space_group_IT_number 14
_symmetry_cell_setting monoclinic
_symmetry_space_group_name_Hall '-P 2yn'
_symmetry_space_group_name_H-M 'P 1 21/n 1'
_atom_sites_solution_hydrogens mixed
_atom_sites_solution_primary direct
_atom_sites_solution_secondary difmap
_audit_creation_method SHELXL-97
_cell_angle_alpha 90.00
_cell_angle_beta 93.652(2)
_cell_angle_gamma 90.00
_cell_formula_units_Z 4
_cell_length_a 12.7397(12)
_cell_length_b 14.4668(13)
_cell_length_c 15.3706(14)
_cell_measurement_reflns_used 7449
_cell_measurement_temperature 153(2)
_cell_measurement_theta_max 32.427
_cell_measurement_theta_min 2.457
_cell_volume 2827.1(4)
_computing_cell_refinement 'Bruker SMART'
_computing_data_collection 'Bruker SMART'
_computing_data_reduction 'Bruker SHELXTL'
_computing_molecular_graphics 'Bruker SHELXTL'
_computing_publication_material 'Bruker SHELXTL'
_computing_structure_refinement 'SHELXL-97 (Sheldrick, 1997)'
_computing_structure_solution 'SHELXS-97 (Sheldrick, 1990)'
_diffrn_ambient_temperature 153(2)
_diffrn_measured_fraction_theta_full 0.993
_diffrn_measured_fraction_theta_max 0.993
_diffrn_measurement_device_type 'Bruker SMART APEX CCD area detector'
_diffrn_measurement_method 'phi and omega scans'
_diffrn_radiation_monochromator graphite
_diffrn_radiation_source 'fine-focus sealed tube'
_diffrn_radiation_type MoK\a
_diffrn_radiation_wavelength 0.71073
_diffrn_reflns_av_R_equivalents 0.0452
_diffrn_reflns_av_sigmaI/netI 0.0558
_diffrn_reflns_limit_h_max 19
_diffrn_reflns_limit_h_min -19
_diffrn_reflns_limit_k_max 21
_diffrn_reflns_limit_k_min -21
_diffrn_reflns_limit_l_max 22
_diffrn_reflns_limit_l_min -23
_diffrn_reflns_number 38381
_diffrn_reflns_theta_full 32.54
_diffrn_reflns_theta_max 32.54
_diffrn_reflns_theta_min 1.93
_exptl_absorpt_coefficient_mu 4.342
_exptl_absorpt_correction_T_max 0.801930
_exptl_absorpt_correction_T_min 0.578111
_exptl_absorpt_correction_type empirical
_exptl_absorpt_process_details 'Bruker SADABS'
_exptl_crystal_colour orange
_exptl_crystal_density_diffrn 1.672
_exptl_crystal_density_meas ?
_exptl_crystal_density_method 'not measured'
_exptl_crystal_description needle
_exptl_crystal_F_000 1408
_exptl_crystal_size_max 0.29
_exptl_crystal_size_mid 0.11
_exptl_crystal_size_min 0.11
_refine_diff_density_max 2.216
_refine_diff_density_min -0.892
_refine_diff_density_rms 0.113
_refine_ls_extinction_coef none
_refine_ls_extinction_method none
_refine_ls_goodness_of_fit_ref 0.872
_refine_ls_hydrogen_treatment mixed
_refine_ls_matrix_type full
_refine_ls_number_parameters 462
_refine_ls_number_reflns 10186
_refine_ls_number_restraints 0
_refine_ls_restrained_S_all 0.872
_refine_ls_R_factor_all 0.0560
_refine_ls_R_factor_gt 0.0350
_refine_ls_shift/su_max 0.003
_refine_ls_shift/su_mean 0.000
_refine_ls_structure_factor_coef Fsqd
_refine_ls_weighting_details 'calc w=1/[\s^2^(Fo^2^)+(0.0226P)^2^+0.0000P] where P=(Fo^2^+2Fc^2^)/3'
_refine_ls_weighting_scheme calc
_refine_ls_wR_factor_gt 0.0582
_refine_ls_wR_factor_ref 0.0625
_reflns_number_gt 7300
_reflns_number_total 10186
_reflns_threshold_expression >2sigma(I)
_cod_data_source_file om050075hsi20050202_022418.cif
_cod_data_source_block c27h30bn8o3re
_cod_depositor_comments
;
The following automatic conversions were performed:

'_symmetry_cell_setting' value 'Monoclinic' changed to 'monoclinic'
according to /home/saulius/struct/CIF-dictionaries/cif_core.dic
dictionary named 'cif_core.dic' version 2.4.1 from 2010-06-29.

Automatic conversion script
Id: cif_fix_values 1715 2011-07-08 13:25:40Z adriana 

The following automatic conversions were performed:

'_exptl_crystal_density_meas' value 'not measured' was changed to '?'
- the value is perceived as not measured.

Automatic conversion script
Id: cif_fix_values 3008 2015-01-20 13:52:24Z robertas 
;
_cod_original_sg_symbol_H-M P2(1)/n
_cod_database_code 4075805

loop_
_symmetry_equiv_pos_as_xyz
'x, y, z'
'-x+1/2, y+1/2, -z+1/2'
'-x, -y, -z'
'x-1/2, -y-1/2, z-1/2'

loop_
_atom_site_label
_atom_site_type_symbol
_atom_site_fract_x
_atom_site_fract_y
_atom_site_fract_z
_atom_site_U_iso_or_equiv
_atom_site_adp_type
_atom_site_occupancy
_atom_site_symmetry_multiplicity
_atom_site_calc_flag
_atom_site_refinement_flags
Re Re 0.198644(9) 0.743775(7) 0.543940(7) 0.02671(4) Uani 1 1 d .
O1 O -0.04132(17) 0.73566(14) 0.48202(15) 0.0437(6) Uani 1 1 d .
O2 O -0.0036(3) 0.8643(2) 0.71747(17) 0.0745(9) Uani 1 1 d .
O3 O 0.0815(2) 0.64354(16) 0.68003(16) 0.0493(6) Uani 1 1 d .
N1 N 0.2935(2) 0.80856(17) 0.44300(16) 0.0355(6) Uani 1 1 d .
N2 N 0.3549(2) 0.75275(18) 0.39501(16) 0.0390(6) Uani 1 1 d .
N3 N 0.1876(2) 0.62353(16) 0.46302(16) 0.0336(6) Uani 1 1 d .
N4 N 0.2662(2) 0.59845(18) 0.41245(17) 0.0398(7) Uani 1 1 d .
N5 N 0.3488(2) 0.67665(16) 0.58001(16) 0.0326(6) Uani 1 1 d .
N6 N 0.4115(2) 0.64686(17) 0.51735(17) 0.0371(6) Uani 1 1 d .
N7 N 0.2612(2) 0.84277(16) 0.64033(16) 0.0325(6) Uani 1 1 d .
N8 N 0.2981(2) 0.90545(19) 0.76965(18) 0.0468(7) Uani 1 1 d .
C1 C 0.0641(4) 0.7639(3) 0.3618(2) 0.0491(9) Uani 1 1 d .
C2 C -0.0772(3) 0.7857(2) 0.5554(2) 0.0395(8) Uani 1 1 d .
C3 C -0.0104(2) 0.8741(2) 0.5624(2) 0.0342(7) Uani 1 1 d .
C4 C 0.0843(3) 0.8519(2) 0.5113(2) 0.0306(7) Uani 1 1 d .
C5 C 0.0577(2) 0.7724(2) 0.4593(2) 0.0346(7) Uani 1 1 d .
C6 C 0.0154(3) 0.9086(2) 0.6531(2) 0.0426(8) Uani 1 1 d .
C7 C 0.0704(4) 1.0003(3) 0.6608(3) 0.0564(11) Uani 1 1 d .
C8 C -0.1939(3) 0.8045(2) 0.5420(3) 0.0456(9) Uani 1 1 d .
C9 C -0.2545(4) 0.8150(3) 0.6125(4) 0.0712(13) Uani 1 1 d .
C10 C -0.3597(4) 0.8391(4) 0.5995(5) 0.0924(19) Uani 1 1 d .
C11 C -0.4052(4) 0.8498(3) 0.5180(4) 0.0843(16) Uani 1 1 d .
H11 H -0.4764 0.8635 0.5102 0.101 Uiso 1 1 calc R
C12 C -0.3467(3) 0.8404(3) 0.4476(4) 0.0772(14) Uani 1 1 d .
H12 H -0.3773 0.8493 0.3917 0.093 Uiso 1 1 calc R
C13 C -0.2415(3) 0.8174(3) 0.4596(3) 0.0582(11) Uani 1 1 d .
C14 C 0.3979(3) 0.8018(3) 0.3334(2) 0.0487(9) Uani 1 1 d .
C15 C 0.3665(3) 0.8914(3) 0.3396(2) 0.0513(10) Uani 1 1 d .
C16 C 0.3025(3) 0.8935(2) 0.4083(2) 0.0427(8) Uani 1 1 d .
C17 C 0.2380(4) 0.5196(3) 0.3702(3) 0.0546(11) Uani 1 1 d .
C18 C 0.1413(4) 0.4940(3) 0.3927(3) 0.0572(11) Uani 1 1 d .
C19 C 0.1122(3) 0.5603(2) 0.4505(2) 0.0435(8) Uani 1 1 d .
C20 C 0.5016(3) 0.6146(3) 0.5556(3) 0.0531(10) Uani 1 1 d .
C21 C 0.4990(3) 0.6234(3) 0.6428(3) 0.0624(12) Uani 1 1 d .
C22 C 0.4025(3) 0.6620(3) 0.6562(2) 0.0465(9) Uani 1 1 d .
C23 C 0.1253(2) 0.6846(2) 0.6269(2) 0.0331(7) Uani 1 1 d .
C24 C 0.2428(3) 0.8407(2) 0.7241(2) 0.0388(8) Uani 1 1 d .
C25 C 0.3564(3) 0.9498(3) 0.7125(3) 0.0598(12) Uani 1 1 d .
C26 C 0.3343(3) 0.9117(3) 0.6337(3) 0.0500(10) Uani 1 1 d .
C27 C 0.2930(4) 0.9254(3) 0.8622(2) 0.0713(13) Uani 1 1 d .
H27A H 0.2247 0.9090 0.8804 0.107 Uiso 1 1 calc R
H27B H 0.3050 0.9902 0.8722 0.107 Uiso 1 1 calc R
H27C H 0.3458 0.8903 0.8949 0.107 Uiso 1 1 calc R
B B 0.3723(3) 0.6502(3) 0.4205(2) 0.0410(9) Uani 1 1 d .
H1B H 0.426(2) 0.6178(16) 0.3763(16) 0.019(7) Uiso 1 1 d .
H16 H 0.264(2) 0.9400(19) 0.4329(19) 0.030(8) Uiso 1 1 d .
H2 H -0.060(2) 0.7477(18) 0.608(2) 0.039(9) Uiso 1 1 d .
H3 H -0.051(2) 0.924(2) 0.532(2) 0.041(9) Uiso 1 1 d .
H19 H 0.053(2) 0.5667(18) 0.4782(18) 0.021(8) Uiso 1 1 d .
H1BB H 0.061(3) 0.701(2) 0.339(2) 0.057(11) Uiso 1 1 d .
H14 H 0.437(3) 0.776(3) 0.284(3) 0.085(15) Uiso 1 1 d .
H17 H 0.281(2) 0.497(2) 0.337(2) 0.036(10) Uiso 1 1 d .
H25 H 0.395(2) 0.994(2) 0.728(2) 0.036(9) Uiso 1 1 d .
H20 H 0.550(3) 0.594(2) 0.523(2) 0.053(11) Uiso 1 1 d .
H22 H 0.374(2) 0.680(2) 0.708(2) 0.039(9) Uiso 1 1 d .
H21 H 0.550(3) 0.607(3) 0.682(2) 0.064(12) Uiso 1 1 d .
H18 H 0.108(3) 0.449(2) 0.378(2) 0.047(11) Uiso 1 1 d .
H24 H 0.195(2) 0.804(2) 0.751(2) 0.041(9) Uiso 1 1 d .
H15 H 0.385(3) 0.938(2) 0.312(2) 0.048(11) Uiso 1 1 d .
H13 H -0.198(3) 0.811(3) 0.412(2) 0.066(13) Uiso 1 1 d .
H1C H 0.005(3) 0.794(2) 0.335(2) 0.061(12) Uiso 1 1 d .
H7B H 0.098(3) 1.011(3) 0.719(3) 0.076(14) Uiso 1 1 d .
H9 H -0.224(3) 0.809(3) 0.665(3) 0.070(15) Uiso 1 1 d .
H7C H 0.021(3) 1.045(3) 0.652(3) 0.085(15) Uiso 1 1 d .
H4 H 0.109(3) 0.897(2) 0.487(2) 0.044(10) Uiso 1 1 d .
H10 H -0.386(4) 0.841(3) 0.648(3) 0.079(17) Uiso 1 1 d .
H1A H 0.128(4) 0.793(3) 0.336(3) 0.091(16) Uiso 1 1 d .
H26 H 0.359(3) 0.930(2) 0.586(2) 0.042(10) Uiso 1 1 d .
H7A H 0.132(5) 1.007(4) 0.617(4) 0.16(2) Uiso 1 1 d .

loop_
_atom_site_aniso_label
_atom_site_aniso_U_11
_atom_site_aniso_U_22
_atom_site_aniso_U_33
_atom_site_aniso_U_23
_atom_site_aniso_U_13
_atom_site_aniso_U_12
Re 0.03014(6) 0.02689(6) 0.02296(5) -0.00097(5) 0.00059(4) 0.00237(5)
O1 0.0358(12) 0.0438(13) 0.0505(14) -0.0112(11) -0.0047(11) 0.0005(10)
O2 0.090(2) 0.097(2) 0.0384(16) -0.0014(15) 0.0176(16) -0.0215(19)
O3 0.0542(16) 0.0510(14) 0.0437(14) 0.0149(12) 0.0121(12) 0.0006(12)
N1 0.0389(16) 0.0385(14) 0.0299(14) 0.0026(11) 0.0073(12) 0.0028(12)
N2 0.0428(15) 0.0478(15) 0.0267(13) -0.0033(13) 0.0039(11) 0.0048(13)
N3 0.0386(16) 0.0314(13) 0.0305(14) -0.0036(10) -0.0001(12) 0.0038(11)
N4 0.0447(18) 0.0402(15) 0.0343(15) -0.0122(12) -0.0001(13) 0.0065(13)
N5 0.0353(15) 0.0363(13) 0.0261(13) -0.0008(11) 0.0020(11) 0.0057(11)
N6 0.0337(15) 0.0430(15) 0.0346(15) -0.0037(12) 0.0022(12) 0.0089(12)
N7 0.0322(14) 0.0325(13) 0.0327(14) -0.0043(11) -0.0002(11) 0.0008(11)
N8 0.061(2) 0.0447(16) 0.0333(16) -0.0113(13) -0.0079(15) -0.0013(15)
C1 0.062(3) 0.052(2) 0.0310(18) -0.0058(17) -0.0099(17) 0.015(2)
C2 0.0353(19) 0.0395(17) 0.043(2) 0.0011(15) -0.0015(15) 0.0026(14)
C3 0.0340(18) 0.0351(16) 0.0335(17) -0.0003(13) 0.0019(14) 0.0056(13)
C4 0.0339(17) 0.0301(15) 0.0279(16) 0.0023(12) 0.0033(13) 0.0034(13)
C5 0.0345(17) 0.0381(16) 0.0306(16) -0.0032(12) -0.0038(13) 0.0050(13)
C6 0.041(2) 0.050(2) 0.038(2) -0.0062(16) 0.0073(16) 0.0084(16)
C7 0.076(3) 0.038(2) 0.053(3) -0.0117(18) -0.012(2) 0.006(2)
C8 0.0319(19) 0.0398(18) 0.065(3) 0.0006(17) 0.0015(18) -0.0009(14)
C9 0.048(3) 0.091(3) 0.075(4) 0.005(3) 0.011(3) -0.001(2)
C10 0.049(3) 0.118(5) 0.114(5) -0.003(4) 0.034(4) 0.001(3)
C11 0.036(3) 0.083(3) 0.133(5) -0.003(3) -0.004(3) 0.008(2)
C12 0.038(2) 0.088(3) 0.103(4) 0.011(3) -0.013(3) 0.004(2)
C13 0.039(2) 0.065(3) 0.070(3) 0.005(2) -0.003(2) -0.0009(19)
C14 0.045(2) 0.073(3) 0.0294(19) -0.0051(18) 0.0084(16) -0.0053(19)
C15 0.052(2) 0.062(3) 0.040(2) 0.0168(19) 0.0104(18) -0.005(2)
C16 0.041(2) 0.045(2) 0.042(2) 0.0057(16) 0.0033(17) 0.0007(16)
C17 0.062(3) 0.053(2) 0.048(2) -0.0246(19) 0.000(2) 0.009(2)
C18 0.069(3) 0.043(2) 0.058(3) -0.0178(19) -0.006(2) -0.009(2)
C19 0.048(2) 0.0399(19) 0.042(2) -0.0038(15) 0.0022(18) -0.0036(16)
C20 0.040(2) 0.065(2) 0.054(3) -0.001(2) 0.0027(19) 0.0207(19)
C21 0.049(3) 0.088(3) 0.049(3) 0.004(2) -0.009(2) 0.031(2)
C22 0.048(2) 0.060(2) 0.0313(19) 0.0020(16) -0.0033(17) 0.0161(18)
C23 0.0393(19) 0.0294(15) 0.0301(16) -0.0005(12) -0.0033(14) 0.0042(13)
C24 0.049(2) 0.0357(17) 0.0312(18) -0.0020(14) -0.0028(16) 0.0001(15)
C25 0.062(3) 0.055(2) 0.061(3) -0.022(2) -0.003(2) -0.018(2)
C26 0.053(3) 0.054(2) 0.043(2) -0.0101(18) 0.0080(19) -0.0158(18)
C27 0.111(4) 0.065(3) 0.035(2) -0.0156(19) -0.014(2) -0.004(2)
B 0.045(2) 0.049(2) 0.029(2) -0.0059(17) 0.0067(18) 0.0092(18)

loop_
_atom_type_symbol
_atom_type_description
_atom_type_scat_dispersion_real
_atom_type_scat_dispersion_imag
_atom_type_scat_source
C C 0.0033 0.0016 'International Tables Vol C Tables 4.2.6.8 and 6.1.1.4'
H H 0.0000 0.0000 'International Tables Vol C Tables 4.2.6.8 and 6.1.1.4'
B B 0.0013 0.0007 'International Tables Vol C Tables 4.2.6.8 and 6.1.1.4'
N N 0.0061 0.0033 'International Tables Vol C Tables 4.2.6.8 and 6.1.1.4'
O O 0.0106 0.0060 'International Tables Vol C Tables 4.2.6.8 and 6.1.1.4'
Re Re -1.0185 7.2310 'International Tables Vol C Tables 4.2.6.8 and 6.1.1.4'

loop_
_geom_angle_atom_site_label_1
_geom_angle_atom_site_label_2
_geom_angle_atom_site_label_3
_geom_angle
C23 Re N3 90.43(11)
C23 Re C4 97.59(12)
N3 Re C4 115.67(10)
C23 Re N7 90.80(11)
N3 Re N7 160.02(9)
C4 Re N7 83.91(10)
C23 Re N5 95.31(11)
N3 Re N5 79.06(9)
C4 Re N5 160.22(11)
N7 Re N5 80.97(9)
C23 Re C5 93.80(13)
N3 Re C5 77.71(10)
C4 Re C5 38.25(11)
N7 Re C5 122.09(10)
N5 Re C5 155.06(10)
C23 Re N1 176.76(11)
N3 Re N1 87.47(10)
C4 Re N1 85.54(11)
N7 Re N1 90.34(9)
N5 Re N1 81.88(9)
C5 Re N1 88.16(11)
C5 O1 C2 109.5(2)
C16 N1 N2 105.0(3)
C16 N1 Re 136.2(2)
N2 N1 Re 118.63(18)
C14 N2 N1 110.1(3)
C14 N2 B 129.4(3)
N1 N2 B 120.4(3)
C19 N3 N4 106.6(3)
C19 N3 Re 131.6(2)
N4 N3 Re 121.86(19)
C17 N4 N3 108.5(3)
C17 N4 B 130.8(3)
N3 N4 B 119.9(3)
C22 N5 N6 106.3(3)
C22 N5 Re 133.2(2)
N6 N5 Re 120.35(18)
C20 N6 N5 109.0(3)
C20 N6 B 130.6(3)
N5 N6 B 120.4(3)
C24 N7 C26 104.6(3)
C24 N7 Re 124.6(2)
C26 N7 Re 130.4(2)
C24 N8 C25 106.5(3)
C24 N8 C27 126.4(3)
C25 N8 C27 127.1(3)
O1 C2 C8 110.1(3)
O1 C2 C3 105.8(3)
C8 C2 C3 113.2(3)
C6 C3 C4 114.7(3)
C6 C3 C2 115.6(3)
C4 C3 C2 104.1(3)
C5 C4 C3 107.0(3)
C5 C4 Re 71.41(17)
C3 C4 Re 125.2(2)
C4 C5 O1 110.1(3)
C4 C5 C1 126.5(3)
O1 C5 C1 108.4(3)
C4 C5 Re 70.34(17)
O1 C5 Re 119.1(2)
C1 C5 Re 118.7(2)
O2 C6 C3 122.5(3)
O2 C6 C7 121.2(3)
C3 C6 C7 116.2(3)
C9 C8 C13 118.1(4)
C9 C8 C2 120.6(4)
C13 C8 C2 121.3(4)
C8 C9 C10 120.0(5)
C11 C10 C9 120.9(5)
C10 C11 C12 120.1(5)
C11 C12 C13 119.6(5)
C12 C13 C8 121.4(4)
N2 C14 C15 108.8(3)
C14 C15 C16 105.4(3)
N1 C16 C15 110.7(3)
N4 C17 C18 109.1(4)
C17 C18 C19 105.2(4)
N3 C19 C18 110.6(4)
N6 C20 C21 109.2(4)
C20 C21 C22 105.4(4)
N5 C22 C21 110.2(3)
O3 C23 Re 177.0(3)
N7 C24 N8 111.9(3)
C26 C25 N8 107.5(3)
C25 C26 N7 109.5(4)
N6 B N4 106.9(3)
N6 B N2 107.9(3)
N4 B N2 109.6(3)

loop_
_geom_bond_atom_site_label_1
_geom_bond_atom_site_label_2
_geom_bond_distance
Re C23 1.839(3)
Re N3 2.138(2)
Re C4 2.175(3)
Re N7 2.175(2)
Re N5 2.186(2)
Re C5 2.189(3)
Re N1 2.233(3)
O1 C5 1.432(4)
O1 C2 1.438(4)
O2 C6 1.216(4)
O3 C23 1.179(4)
N1 C16 1.348(4)
N1 N2 1.372(3)
N2 C14 1.329(4)
N2 B 1.547(4)
N3 C19 1.332(4)
N3 N4 1.356(3)
N4 C17 1.350(4)
N4 B 1.543(5)
N5 C22 1.334(4)
N5 N6 1.360(3)
N6 C20 1.340(4)
N6 B 1.540(4)
N7 C24 1.323(4)
N7 C26 1.373(4)
N8 C24 1.342(4)
N8 C25 1.348(5)
N8 C27 1.457(4)
C1 C5 1.511(5)
C2 C8 1.512(4)
C2 C3 1.536(4)
C3 C6 1.497(4)
C3 C4 1.515(4)
C4 C5 1.430(4)
C6 C7 1.501(5)
C8 C9 1.378(6)
C8 C13 1.382(5)
C9 C10 1.388(7)
C10 C11 1.355(7)
C11 C12 1.358(6)
C12 C13 1.382(5)
C14 C15 1.361(5)
C15 C16 1.375(5)
C17 C18 1.352(6)
C18 C19 1.374(5)
C20 C21 1.349(5)
C21 C22 1.378(5)
C25 C26 1.343(5)
